data_2214902
loop_
_publ_author_name
'A. Thiruvalluvar'
'A. Thomas Gunaseelan'
'A. Ebenezer Martin'
'K. J. Rajendra Prasad'
'R. J. Butcher'

_publ_section_title
;
 Methyl 1-oxo-2,3,4,9-tetrahydro-1<i>H</i>-carbazole-2-carboxylate
;
_journal_coeditor_code WN2176
_journal_issue 8
_journal_name_full 'Acta Crystallographica Section E'
_journal_page_first o3622
_journal_page_last o3622
_journal_paper_doi 10.1107/S1600536807035660
_journal_volume 63
_journal_year 2007
_chemical_formula_iupac 'C14 H13 N O3'
_chemical_formula_moiety 'C14 H13 N O3'
_chemical_formula_structural 'C14 H13 N O3'
_chemical_formula_sum 'C14 H13 N O3'
_chemical_formula_weight 243.25
_chemical_melting_point 409.0(10)
_chemical_name_common 'substituted carbazole'
_chemical_name_systematic
;
Methyl 1-oxo-2,3,4,9-tetrahydro-1H-carbazole-2-carboxylate
;
_space_group_IT_number 2
_symmetry_cell_setting triclinic
_symmetry_space_group_name_Hall '-P 1'
_symmetry_space_group_name_H-M 'P -1'
_atom_sites_solution_hydrogens geom
_atom_sites_solution_primary direct
_atom_sites_solution_secondary difmap
_cell_angle_alpha 88.575(14)
_cell_angle_beta 76.881(15)
_cell_angle_gamma 79.367(14)
_cell_formula_units_Z 2
_cell_length_a 6.9814(12)
_cell_length_b 8.1303(13)
_cell_length_c 10.780(2)
_cell_measurement_reflns_used 2541
_cell_measurement_temperature 203(2)
_cell_measurement_theta_max 30.6286
_cell_measurement_theta_min 4.7914
_cell_volume 585.59(18)
_computing_cell_refinement 'CrysAlis RED (Oxford Diffraction, 2007)'
_computing_data_collection 'CrysAlis CCD (Oxford Diffraction, 2007)'
_computing_data_reduction 'CrysAlis RED'
_computing_molecular_graphics 'ORTEP-3 (Farrugia, 1997)'
_computing_publication_material 'PLATON (Spek, 2003)'
_computing_structure_refinement 'SHELXL97 (Sheldrick, 1997)'
_computing_structure_solution 'SHELXS97 (Sheldrick, 1997)'
_diffrn_ambient_temperature 203(2)
_diffrn_detector_area_resol_mean 10.5081
_diffrn_measured_fraction_theta_full 0.992
_diffrn_measured_fraction_theta_max 0.876
_diffrn_measurement_device_type 'Oxford Diffraction Gemini'
_diffrn_measurement_method '\f and \w'
_diffrn_radiation_monochromator graphite
_diffrn_radiation_source 'fine-focus sealed tube'
_diffrn_radiation_type MoK\a
_diffrn_radiation_wavelength 0.71073
_diffrn_reflns_av_R_equivalents 0.0230
_diffrn_reflns_av_sigmaI/netI 0.0764
_diffrn_reflns_limit_h_max 9
_diffrn_reflns_limit_h_min -9
_diffrn_reflns_limit_k_max 11
_diffrn_reflns_limit_k_min -11
_diffrn_reflns_limit_l_max 14
_diffrn_reflns_limit_l_min -12
_diffrn_reflns_number 6572
_diffrn_reflns_theta_full 25.00
_diffrn_reflns_theta_max 30.65
_diffrn_reflns_theta_min 4.80
_diffrn_standards_number 0
_exptl_absorpt_coefficient_mu 0.098
_exptl_absorpt_correction_T_max 1.00000
_exptl_absorpt_correction_T_min 0.88951
_exptl_absorpt_correction_type multi-scan
_exptl_absorpt_process_details '(CrysAlis RED; Oxford Diffraction, 2007)'
_exptl_crystal_colour light-brown
_exptl_crystal_density_diffrn 1.380
_exptl_crystal_density_method 'not measured'
_exptl_crystal_description plate
_exptl_crystal_F_000 256
_exptl_crystal_size_max 0.36
_exptl_crystal_size_mid 0.31
_exptl_crystal_size_min 0.22
_refine_diff_density_max 0.804
_refine_diff_density_min -0.440
_refine_ls_extinction_method none
_refine_ls_goodness_of_fit_ref 1.105
_refine_ls_hydrogen_treatment constr
_refine_ls_matrix_type full
_refine_ls_number_parameters 176
_refine_ls_number_reflns 3176
_refine_ls_number_restraints 6
_refine_ls_restrained_S_all 1.105
_refine_ls_R_factor_all 0.1126
_refine_ls_R_factor_gt 0.0671
_refine_ls_shift/su_max 0.000
_refine_ls_shift/su_mean 0.000
_refine_ls_structure_factor_coef Fsqd
_refine_ls_weighting_details 'calc w = 1/[\s^2^(Fo^2^)+(0.1197P)^2^] where P=(Fo^2^+2Fc^2^)/3'
_refine_ls_weighting_scheme calc
_refine_ls_wR_factor_gt 0.1988
_refine_ls_wR_factor_ref 0.2210
_reflns_number_gt 1673
_reflns_number_total 3176
_reflns_threshold_expression I>2\s(I)
_cod_data_source_file wn2176.cif
_cod_data_source_block I
_cod_database_code 2214902
_cod_database_fobs_code 2214902

loop_
_symmetry_equiv_pos_site_id
_symmetry_equiv_pos_as_xyz
1 x,y,z
2 -x,-y,-z

loop_
_atom_site_type_symbol
_atom_site_label
_atom_site_fract_x
_atom_site_fract_y
_atom_site_fract_z
_atom_site_U_iso_or_equiv
_atom_site_adp_type
_atom_site_calc_flag
_atom_site_refinement_flags
_atom_site_occupancy
_atom_site_disorder_assembly
_atom_site_disorder_group
C C1 0.2838(3) 0.6953(3) 0.1859(2) 0.0373(5) Uani d . 1 . .
O O1 0.4523(2) 0.6125(2) 0.17505(15) 0.0468(5) Uani d . 1 A .
C C5 -0.2646(3) 0.8206(3) -0.0495(2) 0.0478(6) Uani d . 1 . .
H H5 -0.3758 0.8873 0.0038 0.057 Uiso calc R 1 . .
C C6 -0.2759(4) 0.7722(3) -0.1673(3) 0.0521(7) Uani d . 1 . .
H H6 -0.3949 0.8067 -0.1952 0.063 Uiso calc R 1 . .
C C7 -0.1117(4) 0.6713(3) -0.2474(2) 0.0493(6) Uani d . 1 . .
H H7 -0.1228 0.6397 -0.3284 0.059 Uiso calc R 1 . .
C C8 0.0649(3) 0.6177(3) -0.2100(2) 0.0412(6) Uani d . 1 . .
H H8 0.1742 0.5498 -0.2640 0.049 Uiso calc R 1 . .
C C8A 0.0767(3) 0.6671(3) -0.0902(2) 0.0348(5) Uani d . 1 A .
N N9 0.2302(2) 0.6317(2) -0.02795(16) 0.0356(5) Uani d . 1 . .
H H9 0.3471 0.5707 -0.0583 0.043 Uiso calc R 1 A .
C C9A 0.1692(3) 0.7085(3) 0.0902(2) 0.0357(5) Uani d . 1 A .
C C41 -0.0244(3) 0.7963(3) 0.1053(2) 0.0376(5) Uani d . 1 . .
C C42 -0.0870(3) 0.7707(3) -0.0082(2) 0.0362(5) Uani d . 1 A .
C C13 0.2754(3) 0.7454(3) 0.4124(2) 0.0490(7) Uani d D 1 . .
C C2A 0.1862(4) 0.8086(4) 0.3039(3) 0.0398(7) Uani d P 0.879(3) A 1
H H2A 0.2226 0.9198 0.2832 0.048 Uiso calc PR 0.879(3) A 1
C C3A -0.0392(4) 0.8347(4) 0.3339(3) 0.0579(8) Uani d P 0.879(3) A 1
H H31A -0.0801 0.7290 0.3642 0.069 Uiso calc PR 0.879(3) A 1
H H31B -0.0918 0.9171 0.4037 0.069 Uiso calc PR 0.879(3) A 1
C C4A -0.1345(4) 0.8929(3) 0.2245(2) 0.0503(7) Uani d P 0.879(3) A 1
H H4A -0.2742 0.8778 0.2451 0.060 Uiso calc PR 0.879(3) A 1
H H4B -0.1330 1.0124 0.2112 0.060 Uiso calc PR 0.879(3) A 1
O O2A 0.2322(3) 0.6162(2) 0.47104(18) 0.0558(6) Uani d PD 0.879(3) A 1
O O3A 0.3986(3) 0.8286(3) 0.4441(2) 0.0502(6) Uani d PD 0.879(3) A 1
C C14A 0.4832(4) 0.7645(4) 0.5509(3) 0.0583(7) Uani d PD 0.879(3) A 1
H H14A 0.5682 0.8382 0.5692 0.087 Uiso calc PR 0.879(3) A 1
H H14B 0.5618 0.6533 0.5297 0.087 Uiso calc PR 0.879(3) A 1
H H14C 0.3760 0.7591 0.6252 0.087 Uiso calc PR 0.879(3) A 1
C C2B 0.146(3) 0.742(3) 0.325(2) 0.0398(7) Uani d P 0.121(3) A 2
H H2B 0.1077 0.6313 0.3477 0.048 Uiso calc PR 0.121(3) A 2
C C3B -0.0392(4) 0.8347(4) 0.3339(3) 0.0579(8) Uani d P 0.121(3) A 2
H H32A -0.0423 0.9362 0.3819 0.069 Uiso calc PR 0.121(3) A 2
H H32B -0.1319 0.7723 0.3890 0.069 Uiso calc PR 0.121(3) A 2
C C4B -0.1345(4) 0.8929(3) 0.2245(2) 0.0503(7) Uani d P 0.121(3) A 2
H H41 -0.2742 0.8778 0.2451 0.060 Uiso calc PR 0.121(3) A 2
H H42 -0.1330 1.0124 0.2112 0.060 Uiso calc PR 0.121(3) A 2
O O2B 0.347(2) 0.8761(13) 0.3797(16) 0.0558(6) Uani d PD 0.121(3) A 2
O O3B 0.3399(16) 0.6820(11) 0.5095(8) 0.0502(6) Uani d PD 0.121(3) A 2
C C14B 0.4832(4) 0.7645(4) 0.5509(3) 0.0583(7) Uani d PD 0.121(3) A 2
H H14D 0.4959 0.7267 0.6353 0.087 Uiso calc PR 0.121(3) A 2
H H14E 0.4370 0.8847 0.5535 0.087 Uiso calc PR 0.121(3) A 2
H H14F 0.6123 0.7370 0.4917 0.087 Uiso calc PR 0.121(3) A 2

loop_
_atom_site_aniso_label
_atom_site_aniso_U_11
_atom_site_aniso_U_22
_atom_site_aniso_U_33
_atom_site_aniso_U_12
_atom_site_aniso_U_13
_atom_site_aniso_U_23
C1 0.0329(11) 0.0413(12) 0.0319(12) -0.0019(9) 0.0017(9) -0.0063(9)
O1 0.0336(8) 0.0562(10) 0.0431(10) 0.0059(7) -0.0037(7) -0.0127(8)
C5 0.0379(12) 0.0466(14) 0.0535(16) 0.0005(10) -0.0071(11) 0.0114(11)
C6 0.0425(13) 0.0549(15) 0.0598(17) -0.0063(12) -0.0172(12) 0.0173(13)
C7 0.0574(15) 0.0525(14) 0.0437(14) -0.0184(12) -0.0173(11) 0.0063(11)
C8 0.0435(12) 0.0370(12) 0.0412(13) -0.0080(10) -0.0058(10) 0.0030(10)
C8A 0.0357(11) 0.0313(11) 0.0358(12) -0.0073(8) -0.0041(9) 0.0040(9)
N9 0.0281(9) 0.0399(10) 0.0341(10) -0.0007(7) -0.0009(7) -0.0058(8)
C9A 0.0332(11) 0.0326(11) 0.0366(12) -0.0026(9) -0.0009(9) -0.0033(9)
C41 0.0324(11) 0.0320(11) 0.0404(12) 0.0035(8) 0.0009(9) -0.0019(9)
C42 0.0328(11) 0.0319(11) 0.0392(12) -0.0011(8) -0.0030(9) 0.0060(9)
C13 0.0426(13) 0.0516(15) 0.0446(14) -0.0052(11) 0.0066(10) -0.0231(12)
C2A 0.0448(15) 0.0333(15) 0.0356(14) -0.0027(12) -0.0004(11) -0.0086(12)
C3A 0.0425(13) 0.0701(18) 0.0487(15) 0.0139(12) -0.0021(11) -0.0228(13)
C4A 0.0436(13) 0.0478(14) 0.0471(15) 0.0086(11) 0.0021(11) -0.0067(11)
O2A 0.0706(14) 0.0513(12) 0.0476(12) -0.0167(10) -0.0134(10) 0.0046(10)
O3A 0.0525(12) 0.0491(11) 0.0515(13) -0.0132(9) -0.0128(9) -0.0048(10)
C14A 0.0597(16) 0.0636(17) 0.0539(16) -0.0092(13) -0.0189(13) -0.0027(13)
C2B 0.0448(15) 0.0333(15) 0.0356(14) -0.0027(12) -0.0004(11) -0.0086(12)
C3B 0.0425(13) 0.0701(18) 0.0487(15) 0.0139(12) -0.0021(11) -0.0228(13)
C4B 0.0436(13) 0.0478(14) 0.0471(15) 0.0086(11) 0.0021(11) -0.0067(11)
O2B 0.0706(14) 0.0513(12) 0.0476(12) -0.0167(10) -0.0134(10) 0.0046(10)
O3B 0.0525(12) 0.0491(11) 0.0515(13) -0.0132(9) -0.0128(9) -0.0048(10)
C14B 0.0597(16) 0.0636(17) 0.0539(16) -0.0092(13) -0.0189(13) -0.0027(13)

loop_
_atom_type_symbol
_atom_type_description
_atom_type_scat_dispersion_real
_atom_type_scat_dispersion_imag
_atom_type_scat_source
O O 0.0106 0.0060 'International Tables Vol C Tables 4.2.6.8 and 6.1.1.4'
N N 0.0061 0.0033 'International Tables Vol C Tables 4.2.6.8 and 6.1.1.4'
H H 0.0000 0.0000 'International Tables Vol C Tables 4.2.6.8 and 6.1.1.4'
C C 0.0033 0.0016 'International Tables Vol C Tables 4.2.6.8 and 6.1.1.4'

loop_
_geom_angle_atom_site_label_1
_geom_angle_atom_site_label_2
_geom_angle_atom_site_label_3
_geom_angle
_geom_angle_publ_flag
C13 O3A C14A 116.0(2) no
C13 O3B C14B 116.2(7) no
C8A N9 C9A 108.92(17) no
C9A N9 H9 126.00 no
C8A N9 H9 126.00 no
O1 C1 C2A 120.4(2) no
O1 C1 C9A 125.0(2) no
C2A C1 C9A 114.4(2) no
O1 C1 C2B 119.4(8) no
C2B C1 C9A 112.2(8) no
C1 C2A C13 109.7(2) no
C3A C2A C13 113.9(2) no
C1 C2A C3A 112.7(2) no
C3B C2B C13 126.8(16) no
C1 C2B C3B 118.0(14) no
C1 C2B C13 108.2(14) no
C2A C3A C4A 115.4(2) no
C2B C3B C4B 126.3(9) no
C3A C4A C41 110.6(2) no
C3B C4B C41 110.6(2) no
C6 C5 C42 119.7(2) no
C5 C6 C7 120.7(3) no
C6 C7 C8 121.5(3) no
C7 C8 C8A 117.8(2) no
N9 C8A C8 130.6(2) no
N9 C8A C42 107.85(18) no
C8 C8A C42 121.6(2) no
N9 C9A C1 125.8(2) no
N9 C9A C41 109.53(18) no
C1 C9A C41 124.7(2) no
O2A C13 O3A 121.7(2) no
O2A C13 C2A 121.2(2) no
O3A C13 C2A 117.2(2) no
O2B C13 O3B 109.2(9) no
O2B C13 C2B 102.2(12) no
O3B C13 C2B 148.4(10) no
C4A C41 C42 130.4(2) no
C9A C41 C42 107.00(19) no
C4B C41 C9A 122.59(19) no
C4B C41 C42 130.4(2) no
C4A C41 C9A 122.59(19) no
C5 C42 C41 134.6(2) no
C8A C42 C41 106.70(19) no
C5 C42 C8A 118.7(2) no
C1 C2A H2A 107.00 no
C3A C2A H2A 107.00 no
C13 C2A H2A 107.00 no
C13 C2B H2B 99.00 no
C3B C2B H2B 99.00 no
C1 C2B H2B 99.00 no
C2A C3A H31A 108.00 no
C2A C3A H31B 108.00 no
H31A C3A H31B 107.00 no
C4A C3A H31A 108.00 no
C4A C3A H31B 108.00 no
C2B C3B H32A 106.00 no
C2B C3B H32B 106.00 no
C4B C3B H32A 106.00 no
C4B C3B H32B 106.00 no
H32A C3B H32B 106.00 no
C3A C4A H4A 110.00 no
C41 C4A H4A 110.00 no
C41 C4A H4B 109.00 no
C3A C4A H4B 110.00 no
H4A C4A H4B 108.00 no
C41 C4B H42 109.00 no
C3B C4B H41 110.00 no
C3B C4B H42 110.00 no
H41 C4B H42 108.00 no
C41 C4B H41 110.00 no
C6 C5 H5 120.00 no
C42 C5 H5 120.00 no
C7 C6 H6 120.00 no
C5 C6 H6 120.00 no
C8 C7 H7 119.00 no
C6 C7 H7 119.00 no
C8A C8 H8 121.00 no
C7 C8 H8 121.00 no
H14B C14A H14C 109.00 no
H14A C14A H14C 110.00 no
O3A C14A H14A 109.00 no
O3A C14A H14B 109.00 no
O3A C14A H14C 109.00 no
H14A C14A H14B 109.00 no
O3B C14B H14D 109.00 no
O3B C14B H14E 109.00 no
O3B C14B H14F 109.00 no
H14D C14B H14E 110.00 no
H14D C14B H14F 109.00 no
H14E C14B H14F 109.00 no

loop_
_geom_bond_atom_site_label_1
_geom_bond_atom_site_label_2
_geom_bond_distance
_geom_bond_publ_flag
O1 C1 1.225(3) no
O2A C13 1.262(3) no
O2B C13 1.265(12) no
O3A C13 1.293(3) no
O3A C14A 1.454(4) no
O3B C13 1.290(10) no
O3B C14B 1.455(11) no
N9 C8A 1.373(3) no
N9 C9A 1.374(3) no
N9 H9 0.8700 no
C1 C2B 1.60(2) no
C1 C2A 1.538(4) no
C1 C9A 1.433(3) no
C2A C13 1.485(4) no
C2A C3A 1.508(4) no
C2B C3B 1.36(2) no
C2B C13 1.45(2) no
C3A C4A 1.506(4) no
C3B C4B 1.506(4) no
C4A C41 1.497(3) no
C4B C41 1.497(3) no
C5 C42 1.398(3) no
C5 C6 1.362(4) no
C6 C7 1.404(4) no
C7 C8 1.376(4) no
C8 C8A 1.386(3) no
C8A C42 1.422(3) no
C9A C41 1.383(3) no
C41 C42 1.422(3) no
C2A H2A 0.9900 no
C2B H2B 0.9900 no
C3A H31A 0.9800 no
C3A H31B 0.9800 no
C3B H32A 0.9800 no
C3B H32B 0.9800 no
C4A H4A 0.9800 no
C4A H4B 0.9800 no
C4B H41 0.9800 no
C4B H42 0.9800 no
C5 H5 0.9400 no
C6 H6 0.9400 no
C7 H7 0.9400 no
C8 H8 0.9400 no
C14A H14B 0.9700 no
C14A H14C 0.9700 no
C14A H14A 0.9700 no
C14B H14D 0.9700 no
C14B H14E 0.9700 no
C14B H14F 0.9700 no

loop_
_geom_contact_atom_site_label_1
_geom_contact_atom_site_label_2
_geom_contact_distance
_geom_contact_site_symmetry_2
_geom_contact_publ_flag
O1 O2A 3.210(3) . no
O1 N9 2.941(2) . no
O1 C5 3.389(3) 1_655 no
O1 O2B 2.986(14) . no
O1 N9 2.883(2) 2_665 no
O2A C8 3.371(3) 1_556 no
O2A C14A 3.337(3) 2_666 no
O2A O1 3.210(3) . no
O2A C7 3.397(4) 1_556 no
O2B O1 2.986(14) . no
O3B C8 3.280(10) 1_556 no
O1 H9 2.0700 2_665 no
O1 H9 2.8200 . no
O2A H8 2.8400 1_556 no
O2A H31A 2.7000 . no
O2A H14B 2.5900 . no
O2A H14C 2.5300 . no
O2A H14B 2.3900 2_666 no
O2A H7 2.8800 1_556 no
O2B H14E 2.8700 2_676 no
O2B H14F 2.5200 . no
O2B H14E 2.1100 . no
O2B H32A 2.6700 . no
O2B H41 2.7200 1_655 no
O3A H31B 2.9100 2_576 no
O3A H14A 2.7600 2_676 no
O3A H4A 2.8400 1_655 no
O3B H8 2.7400 1_556 no
N9 O1 2.883(2) 2_665 no
N9 O1 2.941(2) . no
C1 C7 3.410(4) 2_565 no
C2B C7 3.55(2) 2_565 no
C2B C4A 2.55(2) . no
C5 O1 3.389(3) 1_455 no
C7 C1 3.410(4) 2_565 no
C7 C9A 3.529(4) 2_565 no
C7 O2A 3.397(4) 1_554 no
C7 C2B 3.55(2) 2_565 no
C8 C9A 3.442(3) 2_565 no
C8 O2A 3.371(3) 1_554 no
C8 C41 3.564(3) 2_565 no
C8 O3B 3.280(10) 1_554 no
C8A C8A 3.490(3) 2_565 no
C9A C8 3.442(3) 2_565 no
C9A C7 3.529(4) 2_565 no
C14A O2A 3.337(3) 2_666 no
C41 C8 3.564(3) 2_565 no
C2B H4B 3.0800 . no
C3B H4B 2.0500 . no
C3B H4A 2.0500 . no
C3B H14F 2.8700 1_455 no
C5 H5 3.0800 2_475 no
C6 H2A 2.8200 2_575 no
C6 H14D 3.0000 1_454 no
C7 H2B 2.7000 2_565 no
C8 H14C 2.8700 1_554 no
C8A H4B 2.9400 2_575 no
C8A H42 2.9400 2_575 no
C9A H31A 3.0600 . no
C14A H6 3.0900 1_656 no
C14B H6 3.0900 1_656 no
C14B H32B 2.8600 1_655 no
C42 H4B 3.0900 2_575 no
C42 H42 3.0900 2_575 no
H2A C6 2.8200 2_575 no
H2B C7 2.7000 2_565 no
H2B C3A 1.8000 . no
H2B C4A 2.9500 . no
H2B H7 2.2000 2_565 no
H4A O3A 2.8400 1_455 no
H4B C8A 2.9400 2_575 no
H4B C42 3.0900 2_575 no
H5 C5 3.0800 2_475 no
H5 H5 2.2900 2_475 no
H6 C14B 3.0900 1_454 no
H6 H14D 2.2800 1_454 no
H6 C14A 3.0900 1_454 no
H7 O2A 2.8800 1_554 no
H7 H2B 2.2000 2_565 no
H8 O3B 2.7400 1_554 no
H8 O2A 2.8400 1_554 no
H8 H14C 2.5200 1_554 no
H9 O1 2.8200 . no
H9 O1 2.0700 2_665 no
H14A O3A 2.7600 2_676 no
H14B O2A 2.5900 . no
H14B O2A 2.3900 2_666 no
H14C O2A 2.5300 . no
H14C C8 2.8700 1_556 no
H14C H8 2.5200 1_556 no
H14D C6 3.0000 1_656 no
H14D H6 2.2800 1_656 no
H14E O2B 2.1100 . no
H14E O2B 2.8700 2_676 no
H14E H14E 2.3800 2_676 no
H14F H32B 1.9400 1_655 no
H14F C3B 2.8700 1_655 no
H14F O2B 2.5200 . no
H31A O2A 2.7000 . no
H31A C9A 3.0600 . no
H31B O3A 2.9100 2_576 no
H32A O2B 2.6700 . no
H32A C4A 2.0100 . no
H32A H4A 2.5300 . no
H32A H4B 2.1200 . no
H32B C4A 2.0100 . no
H32B C14B 2.8600 1_455 no
H32B H14F 1.9400 1_455 no
H32B H4A 2.1100 . no
H41 O2B 2.7200 1_455 no
H41 C3A 2.0500 . no
H41 H4B 1.5900 . no
H42 C3A 2.0500 . no
H42 H4A 1.5900 . no
H42 C8A 2.9400 2_575 no
H42 C42 3.0900 2_575 no

loop_
_geom_hbond_atom_site_label_D
_geom_hbond_atom_site_label_H
_geom_hbond_atom_site_label_A
_geom_hbond_site_symmetry_A
_geom_hbond_distance_DH
_geom_hbond_distance_HA
_geom_hbond_distance_DA
_geom_hbond_angle_DHA
_geom_hbond_publ_flag
N9 H9 O1 2_665 0.87 2.07 2.883(2) 155 yes
C14A H14B O2A 2_666 0.97 2.39 3.337(3) 166 yes

loop_
_geom_torsion_atom_site_label_1
_geom_torsion_atom_site_label_2
_geom_torsion_atom_site_label_3
_geom_torsion_atom_site_label_4
_geom_torsion
_geom_torsion_publ_flag
C14A O3A C13 C2A 179.7(2) no
C14A O3A C13 O2A -0.1(3) no
C8A N9 C9A C1 177.0(2) no
C8A N9 C9A C41 -0.7(3) no
C9A N9 C8A C8 -179.4(2) no
C9A N9 C8A C42 0.3(2) no
O1 C1 C9A N9 -0.4(4) no
C2A C1 C9A C41 -8.4(3) no
O1 C1 C2A C13 -24.7(3) no
C9A C1 C2A C3A 32.3(3) no
C9A C1 C2A C13 160.4(2) no
O1 C1 C9A C41 177.0(2) no
C2A C1 C9A N9 174.2(2) no
O1 C1 C2A C3A -152.8(2) no
C1 C2A C13 O3A 105.7(3) no
C3A C2A C13 O2A 53.0(4) no
C3A C2A C13 O3A -126.9(3) no
C13 C2A C3A C4A -177.9(2) no
C1 C2A C13 O2A -74.4(3) no
C1 C2A C3A C4A -52.1(3) no
C2A C3A C4A C41 44.1(3) no
C3A C4A C41 C9A -19.1(3) no
C3A C4A C41 C42 159.3(3) no
C6 C5 C42 C41 -179.6(3) no
C6 C5 C42 C8A -1.3(4) no
C42 C5 C6 C7 0.6(4) no
C5 C6 C7 C8 0.2(4) no
C6 C7 C8 C8A -0.3(4) no
C7 C8 C8A C42 -0.4(4) no
C7 C8 C8A N9 179.1(2) no
N9 C8A C42 C5 -178.5(2) no
N9 C8A C42 C41 0.3(3) no
C8 C8A C42 C41 179.9(2) no
C8 C8A C42 C5 1.2(4) no
N9 C9A C41 C4A 179.6(2) no
C1 C9A C41 C42 -176.9(2) no
N9 C9A C41 C42 0.9(3) no
C1 C9A C41 C4A 1.9(4) no
C4A C41 C42 C5 -0.9(5) no
C4A C41 C42 C8A -179.3(2) no
C9A C41 C42 C5 177.8(3) no
C9A C41 C42 C8A -0.7(3) no
